data_4343343
loop_
_publ_author_name
'Wang, Rongming'
'Zhang, Minghui'
'Liu, Xiaobin'
'Zhang, Liangliang'
'Kang, Zixi'
'Wang, Wen'
'Wang, Xiaoqing'
'Dai, Fangna'
'Sun, Daofeng'

_publ_section_title
;
 Tuning the Dimensionality of Interpenetration in a Pair of
 Framework-Catenation Isomers To Achieve Selective Adsorption of CO2 and
 Fluorescent Sensing of Metal Ions.
;
_journal_issue 13
_journal_name_full 'Inorganic chemistry'
_journal_page_first 6084
_journal_page_last 6086
_journal_paper_doi 10.1021/acs.inorgchem.5b00934
_journal_volume 54
_journal_year 2015
_chemical_formula_moiety 'C15.89 H12.89 O4.17 Zn1.33'
_chemical_formula_sum 'C15.89 H12.89 O4.17 Zn1.33'
_chemical_formula_weight 357.64
_chemical_name_systematic
;
 ? 
;
_space_group_crystal_system trigonal
_space_group_IT_number 148
_space_group_name_Hall '-R 3'
_space_group_name_H-M_alt 'R -3'
_symmetry_space_group_name_Hall '-R 3'
_symmetry_space_group_name_H-M 'R -3 :H'
_atom_sites_solution_hydrogens geom
_atom_sites_solution_primary iterative
_atom_sites_solution_secondary difmap
_audit_creation_date 2015-03-31
_audit_creation_method
;
  Olex2 1.2-ac2
  (compiled 2012.03.06 svn.r2239, GUI svn.r4109)
;
_cell_angle_alpha 90.00
_cell_angle_beta 90.00
_cell_angle_gamma 120.00
_cell_formula_units_Z 18
_cell_length_a 29.706(2)
_cell_length_b 29.706(2)
_cell_length_c 7.8313(9)
_cell_measurement_reflns_used 694
_cell_measurement_temperature 290.25(10)
_cell_measurement_theta_max 66.3540
_cell_measurement_theta_min 5.1570
_cell_volume 5984.8(9)
_computing_cell_refinement
;
CrysAlisPro, Agilent Technologies,
Version 1.171.36.32 (release 02-08-2013 CrysAlis171 .NET)
(compiled Aug  2 2013,16:46:58)
;
_computing_data_collection
;
CrysAlisPro, Agilent Technologies,
Version 1.171.36.32 (release 02-08-2013 CrysAlis171 .NET)
(compiled Aug  2 2013,16:46:58)
;
_computing_data_reduction
;
CrysAlisPro, Agilent Technologies,
Version 1.171.36.32 (release 02-08-2013 CrysAlis171 .NET)
(compiled Aug  2 2013,16:46:58)
;
_computing_molecular_graphics
;
O. V. Dolomanov, L. J. Bourhis, R. J. Gildea, J. A. K. Howard and H. Puschmann,
OLEX2: a complete structure solution, refinement and analysis program.
J. Appl. Cryst. (2009). 42, 339-341.
;
_computing_publication_material
;
O. V. Dolomanov, L. J. Bourhis, R. J. Gildea, J. A. K. Howard and H. Puschmann,
OLEX2: a complete structure solution, refinement and analysis program.
J. Appl. Cryst. (2009). 42, 339-341.
;
_computing_structure_refinement
;
XL, G.M. Sheldrick, Acta Cryst.
(2008). A64, 112-122
;
_computing_structure_solution 'J. Appl. Cryst. (2007) 40, 786-790'
_diffrn_ambient_temperature 290.25(10)
_diffrn_detector_area_resol_mean 16.0450
_diffrn_measured_fraction_theta_full 0.8728
_diffrn_measured_fraction_theta_max 0.8027
_diffrn_measurement_details
;
  1 omega   16.00   57.00   1.0000    3.0000
omega____ theta____ kappa____ phi______ frames
    -        0.0000   57.0000   90.0000 41

  2 omega  -20.00   13.00   1.0000    3.0000
omega____ theta____ kappa____ phi______ frames
    -        0.0000   57.0000   90.0000 33

  3 omega   24.00   97.00   1.0000   20.0000
omega____ theta____ kappa____ phi______ frames
    -       54.0000 -125.0000   90.0000 73

  4 omega  -12.00   76.00   1.0000   20.0000
omega____ theta____ kappa____ phi______ frames
    -       54.0000  -57.0000   90.0000 88

  5 omega  100.00  177.00   1.0000   20.0000
omega____ theta____ kappa____ phi______ frames
    -      108.0000  111.0000 -120.0000 77

  6 omega   42.00   72.00   1.0000   20.0000
omega____ theta____ kappa____ phi______ frames
    -      108.0000  -38.0000  -30.0000 30

  7 omega   37.00  130.00   1.0000   20.0000
omega____ theta____ kappa____ phi______ frames
    -      108.0000  -77.0000  -30.0000 93

  8 omega   39.00   64.00   1.0000   20.0000
omega____ theta____ kappa____ phi______ frames
    -      108.0000  -38.0000    0.0000 25
;
_diffrn_measurement_device_type 'SuperNova, Dual, Cu at zero, Eos'
_diffrn_measurement_method '\w scans'
_diffrn_orient_matrix_UB_11 -0.0486342000
_diffrn_orient_matrix_UB_12 -0.0409978000
_diffrn_orient_matrix_UB_13 -0.0956773000
_diffrn_orient_matrix_UB_21 -0.0245180000
_diffrn_orient_matrix_UB_22 -0.0266700000
_diffrn_orient_matrix_UB_23 0.1710737000
_diffrn_orient_matrix_UB_31 -0.0248362000
_diffrn_orient_matrix_UB_32 0.0345170000
_diffrn_orient_matrix_UB_33 0.0184078000
_diffrn_radiation_monochromator mirror
_diffrn_radiation_type 'Cu K\a'
_diffrn_radiation_wavelength 1.5418
_diffrn_reflns_av_R_equivalents 0.1841
_diffrn_reflns_av_unetI/netI 0.2143
_diffrn_reflns_limit_h_max 12
_diffrn_reflns_limit_h_min -35
_diffrn_reflns_limit_k_max 27
_diffrn_reflns_limit_k_min -15
_diffrn_reflns_limit_l_max 9
_diffrn_reflns_limit_l_min -7
_diffrn_reflns_number 3205
_diffrn_reflns_theta_full 67.08
_diffrn_reflns_theta_max 67.08
_diffrn_reflns_theta_min 5.16
_diffrn_source 'SuperNova (Cu) X-ray Source'
_exptl_absorpt_coefficient_mu 3.335
_exptl_absorpt_correction_T_max 1.00000
_exptl_absorpt_correction_T_min 0.00050
_exptl_absorpt_correction_type multi-scan
_exptl_absorpt_process_details
;
CrysAlisPro, Agilent Technologies,
Version 1.171.36.32 (release 02-08-2013 CrysAlis171 .NET)
(compiled Aug  2 2013,16:46:58)
Empirical absorption correction using spherical harmonics,
 implemented in SCALE3 ABSPACK scaling algorithm.
;
_exptl_crystal_colour
;
;
_exptl_crystal_density_diffrn 1.786
_exptl_crystal_density_method 'not measured'
_exptl_crystal_description
;
;
_exptl_crystal_F_000 3268
_refine_diff_density_max 4.168
_refine_diff_density_min -2.460
_refine_diff_density_rms 0.545
_refine_ls_extinction_method none
_refine_ls_goodness_of_fit_ref 2.516
_refine_ls_hydrogen_treatment mixed
_refine_ls_matrix_type full
_refine_ls_number_parameters 197
_refine_ls_number_reflns 2078
_refine_ls_number_restraints 420
_refine_ls_restrained_S_all 2.279
_refine_ls_R_factor_all 0.4589
_refine_ls_R_factor_gt 0.3730
_refine_ls_shift/su_max 0.001
_refine_ls_shift/su_mean 0.000
_refine_ls_structure_factor_coef Fsqd
_refine_ls_weighting_details 'calc w=1/[\s^2^(Fo^2^)+(0.2000P)^2^+0.0000P] where P=(Fo^2^+2Fc^2^)/3'
_refine_ls_weighting_scheme calc
_refine_ls_wR_factor_gt 0.7077
_refine_ls_wR_factor_ref 0.7553
_reflns_number_gt 891
_reflns_number_total 2078
_reflns_threshold_expression >2sigma(I)
_cod_data_source_file ic5b00934_si_002.cif
_cod_data_source_block lxb-5
_cod_depositor_comments 'Adding full bibliography for 4343342--4343343.cif.'
_cod_original_cell_volume 5984.9(10)
_cod_database_code 4343343
_chemical_oxdiff_formula 'C H O N Cd'
_reflns_odcompleteness_completeness 87.28
_reflns_odcompleteness_iscentric 1
_reflns_odcompleteness_theta 66.97
_olex2_submission_special_instructions 'No special instructions were received'

loop_
_space_group_symop_id
_space_group_symop_operation_xyz
1 'x, y, z'
2 '-y, x-y, z'
3 '-x+y, -x, z'
4 'x+2/3, y+1/3, z+1/3'
5 '-y+2/3, x-y+1/3, z+1/3'
6 '-x+y+2/3, -x+1/3, z+1/3'
7 'x+1/3, y+2/3, z+2/3'
8 '-y+1/3, x-y+2/3, z+2/3'
9 '-x+y+1/3, -x+2/3, z+2/3'
10 '-x, -y, -z'
11 'y, -x+y, -z'
12 'x-y, x, -z'
13 '-x+2/3, -y+1/3, -z+1/3'
14 'y+2/3, -x+y+1/3, -z+1/3'
15 'x-y+2/3, x+1/3, -z+1/3'
16 '-x+1/3, -y+2/3, -z+2/3'
17 'y+1/3, -x+y+2/3, -z+2/3'
18 'x-y+1/3, x+2/3, -z+2/3'

loop_
_atom_site_label
_atom_site_type_symbol
_atom_site_fract_x
_atom_site_fract_y
_atom_site_fract_z
_atom_site_U_iso_or_equiv
_atom_site_adp_type
_atom_site_occupancy
_atom_site_symmetry_multiplicity
_atom_site_calc_flag
_atom_site_refinement_flags
Zn1 Zn 0.4047(3) 0.7024(3) -0.2527(8) 0.059(3) Uani 1 1 d .
Zn2 Zn 0.3333 0.6667 -0.0829(17) 0.072(4) Uani 1 3 d S
O1 O 0.3333 0.6667 -0.3333 0.030(3) Uani 1 6 d SU
O2 O 0.3785(9) 0.7402(10) -0.020(3) 0.032(3) Uani 1 1 d U
O3 O 0.4197(9) 0.6478(9) -0.154(3) 0.029(3) Uani 1 1 d U
O4 O 0.3921(9) 0.3604(9) 0.072(3) 0.025(2) Uani 1 1 d U
O5 O 0.4260(9) 0.3164(9) 0.284(3) 0.025(2) Uani 1 1 d U
C1 C 0.3912(14) 0.6103(14) -0.083(4) 0.027(3) Uani 1 1 d U
C2 C 0.4151(14) 0.5867(14) 0.039(4) 0.026(3) Uani 1 1 d U
C3 C 0.4624(15) 0.5942(15) 0.024(5) 0.026(2) Uani 0.89 1 d PU
H3 H 0.4820 0.6138 -0.0683 0.032 Uiso 0.89 1 calc PR
C4 C 0.4851(14) 0.5761(13) 0.132(4) 0.025(2) Uani 1 1 d U
H4 H 0.5198 0.5856 0.1158 0.030 Uiso 1 1 calc R
C5 C 0.4595(14) 0.5460(14) 0.255(4) 0.025(2) Uani 1 1 d U
C6 C 0.4082(13) 0.5349(14) 0.283(4) 0.026(2) Uani 1 1 d U
H6 H 0.3868 0.5118 0.3664 0.031 Uiso 1 1 calc R
C7 C 0.3918(14) 0.5625(14) 0.172(4) 0.027(3) Uani 1 1 d U
H7 H 0.3614 0.5624 0.2003 0.032 Uiso 1 1 calc R
C8 C 0.4831(14) 0.5266(14) 0.381(4) 0.025(2) Uani 1 1 d U
C9 C 0.5121(14) 0.5522(14) 0.526(4) 0.024(3) Uani 1 1 d U
C10 C 0.4668(13) 0.4720(14) 0.363(4) 0.025(2) Uani 1 1 d U
C11 C 0.4338(14) 0.4430(13) 0.233(4) 0.025(2) Uani 1 1 d U
H11A H 0.4480 0.4619 0.1269 0.030 Uiso 1 1 calc R
H11B H 0.4008 0.4415 0.2514 0.030 Uiso 1 1 calc R
C12 C 0.4234(14) 0.3924(14) 0.207(4) 0.025(2) Uani 1 1 d U
C13 C 0.3723(13) 0.3828(14) -0.048(4) 0.025(2) Uani 1 1 d U
H13A H 0.3959 0.3970 -0.1430 0.038 Uiso 1 1 calc R
H13B H 0.3689 0.4098 0.0063 0.038 Uiso 1 1 calc R
H13C H 0.3389 0.3564 -0.0889 0.038 Uiso 1 1 calc R
C14 C 0.4411(14) 0.3673(13) 0.326(4) 0.025(2) Uani 1 1 d U
C15 C 0.4729(13) 0.3936(14) 0.447(4) 0.025(2) Uani 1 1 d U
H15 H 0.4862 0.3779 0.5178 0.030 Uiso 1 1 calc R
C16 C 0.4446(13) 0.2900(13) 0.383(4) 0.025(2) Uani 1 1 d U
H16A H 0.4292 0.2547 0.3441 0.038 Uiso 1 1 calc R
H16B H 0.4356 0.2904 0.5004 0.038 Uiso 1 1 calc R
H16C H 0.4817 0.3067 0.3719 0.038 Uiso 1 1 calc R

loop_
_atom_site_aniso_label
_atom_site_aniso_U_11
_atom_site_aniso_U_22
_atom_site_aniso_U_33
_atom_site_aniso_U_23
_atom_site_aniso_U_13
_atom_site_aniso_U_12
Zn1 0.068(5) 0.057(5) 0.055(5) -0.001(4) 0.001(4) 0.033(4)
Zn2 0.057(5) 0.057(5) 0.102(11) 0.000 0.000 0.029(3)
O1 0.032(4) 0.032(4) 0.026(5) 0.000 0.000 0.0158(19)
O2 0.033(5) 0.033(5) 0.028(5) 0.000(3) -0.001(3) 0.016(4)
O3 0.031(4) 0.033(4) 0.026(4) 0.002(3) 0.001(3) 0.017(3)
O4 0.029(4) 0.030(4) 0.022(3) 0.003(3) 0.002(3) 0.019(3)
O5 0.029(4) 0.030(4) 0.021(3) 0.003(3) 0.002(3) 0.019(3)
C1 0.030(4) 0.031(4) 0.024(4) 0.003(3) 0.001(3) 0.019(3)
C2 0.029(4) 0.031(4) 0.024(4) 0.003(3) 0.002(3) 0.019(3)
C3 0.029(4) 0.031(4) 0.024(4) 0.004(3) 0.002(3) 0.019(3)
C4 0.028(4) 0.031(4) 0.023(4) 0.004(3) 0.002(3) 0.019(3)
C5 0.028(4) 0.030(4) 0.023(4) 0.004(3) 0.002(3) 0.019(3)
C6 0.029(4) 0.031(4) 0.023(4) 0.004(3) 0.002(3) 0.019(3)
C7 0.029(4) 0.032(4) 0.024(4) 0.004(3) 0.002(3) 0.018(3)
C8 0.028(4) 0.030(4) 0.022(4) 0.004(3) 0.002(3) 0.019(3)
C9 0.028(4) 0.030(4) 0.022(4) 0.003(3) 0.002(3) 0.020(4)
C10 0.028(4) 0.030(4) 0.022(4) 0.003(3) 0.002(3) 0.019(3)
C11 0.029(4) 0.030(4) 0.022(3) 0.003(3) 0.002(3) 0.019(3)
C12 0.029(4) 0.030(4) 0.022(3) 0.003(3) 0.002(3) 0.019(3)
C13 0.029(4) 0.030(4) 0.022(3) 0.003(3) 0.002(3) 0.019(3)
C14 0.029(4) 0.030(4) 0.022(3) 0.003(3) 0.002(3) 0.019(3)
C15 0.029(4) 0.030(4) 0.021(3) 0.003(3) 0.002(3) 0.019(3)
C16 0.029(4) 0.030(4) 0.022(3) 0.003(3) 0.002(3) 0.019(3)

loop_
_atom_type_symbol
_atom_type_description
_atom_type_scat_dispersion_real
_atom_type_scat_dispersion_imag
_atom_type_scat_source
C C 0.0181 0.0091 'International Tables Vol C Tables 4.2.6.8 and 6.1.1.4'
H H 0.0000 0.0000 'International Tables Vol C Tables 4.2.6.8 and 6.1.1.4'
O O 0.0492 0.0322 'International Tables Vol C Tables 4.2.6.8 and 6.1.1.4'
Zn Zn -1.5491 0.6778 'International Tables Vol C Tables 4.2.6.8 and 6.1.1.4'

loop_
_geom_angle_atom_site_label_1
_geom_angle_atom_site_label_2
_geom_angle_atom_site_label_3
_geom_angle
_geom_angle_site_symmetry_1
_geom_angle_site_symmetry_3
Zn1 Zn1 Zn1 91.1(4) 14_454 15_554
Zn1 Zn1 Zn2 89.9(3) 15_554 .
Zn1 Zn1 Zn2 89.9(3) 14_454 .
Zn1 Zn1 O2 138.1(6) 14_454 .
Zn1 Zn1 O2 82.5(6) 15_554 .
Zn1 Zn1 O3 88.1(7) 14_454 15_554
Zn1 Zn1 O3 51.6(6) 15_554 15_554
Zn2 Zn1 O2 49.0(6) . .
Zn2 Zn1 O3 141.4(7) . 15_554
O1 Zn1 Zn1 54.98(9) . 14_454
O1 Zn1 Zn1 54.99(9) . 15_554
O1 Zn1 Zn2 54.9(3) . .
O1 Zn1 O2 89.0(6) . .
O1 Zn1 O3 93.9(6) . 15_554
O1 Zn1 O3 107.5(7) . .
O3 Zn1 Zn1 69.2(7) . 14_454
O3 Zn1 Zn1 159.8(7) . 15_554
O3 Zn1 Zn2 86.0(7) . .
O3 Zn1 O2 117.8(9) 15_554 .
O3 Zn1 O2 109.1(9) . .
O3 Zn1 O3 128.5(8) . 15_554
Zn1 Zn2 Zn1 89.1(4) 2_665 3_565
Zn1 Zn2 Zn1 89.1(4) 2_665 .
Zn1 Zn2 Zn1 89.1(4) 3_565 .
O1 Zn2 Zn1 54.1(3) . 2_665
O1 Zn2 Zn1 54.1(3) . 3_565
O1 Zn2 Zn1 54.1(3) . .
O1 Zn2 O2 104.5(8) . 3_565
O1 Zn2 O2 104.5(8) . .
O1 Zn2 O2 104.5(8) . 2_665
O2 Zn2 Zn1 70.7(7) 3_565 3_565
O2 Zn2 Zn1 157.6(9) 2_665 .
O2 Zn2 Zn1 70.7(7) . .
O2 Zn2 Zn1 81.3(7) 3_565 .
O2 Zn2 Zn1 157.6(9) 3_565 2_665
O2 Zn2 Zn1 70.7(7) 2_665 2_665
O2 Zn2 Zn1 81.3(7) . 2_665
O2 Zn2 Zn1 81.3(7) 2_665 3_565
O2 Zn2 Zn1 157.6(9) . 3_565
O2 Zn2 O2 113.9(6) . 3_565
O2 Zn2 O2 113.9(6) 2_665 .
O2 Zn2 O2 113.9(6) 2_665 3_565
Zn1 O1 Zn1 109.97(18) 2_665 3_565
Zn1 O1 Zn1 70.03(18) 14_454 .
Zn1 O1 Zn1 179.996(2) 13_564 .
Zn1 O1 Zn1 179.996(1) 15_554 3_565
Zn1 O1 Zn1 109.97(18) . 3_565
Zn1 O1 Zn1 70.03(18) 14_454 3_565
Zn1 O1 Zn1 70.03(18) 13_564 3_565
Zn1 O1 Zn1 70.03(18) 15_554 .
Zn1 O1 Zn1 109.97(18) 15_554 13_564
Zn1 O1 Zn1 70.02(18) 2_665 13_564
Zn1 O1 Zn1 70.02(18) 2_665 15_554
Zn1 O1 Zn1 180.0(3) 2_665 14_454
Zn1 O1 Zn1 109.97(18) 2_665 .
Zn1 O1 Zn1 109.98(18) 13_564 14_454
Zn1 O1 Zn1 109.98(18) 15_554 14_454
Zn1 O1 Zn2 71.03(18) 13_564 13_564
Zn1 O1 Zn2 71.03(18) 15_554 13_564
Zn1 O1 Zn2 108.96(18) 2_665 13_564
Zn1 O1 Zn2 108.97(18) 3_565 13_564
Zn1 O1 Zn2 108.97(18) . 13_564
Zn1 O1 Zn2 71.04(18) 14_454 13_564
Zn1 O1 Zn2 108.96(18) 13_564 .
Zn1 O1 Zn2 108.96(18) 15_554 .
Zn1 O1 Zn2 71.04(18) 2_665 .
Zn1 O1 Zn2 71.04(18) 3_565 .
Zn1 O1 Zn2 71.04(18) . .
Zn1 O1 Zn2 108.97(18) 14_454 .
Zn2 O1 Zn2 179.996(1) . 13_564
Zn2 O2 Zn1 60.3(7) . .
C1 O2 Zn1 99(2) 2_665 .
C1 O2 Zn2 135(2) 2_665 .
Zn1 O3 Zn1 59.2(6) . 14_454
C1 O3 Zn1 97(2) . 14_454
C1 O3 Zn1 127(3) . .
C12 O4 C13 118(3) . .
C14 O5 C16 119(3) . .
O2 C1 C2 116(3) 3_565 .
O3 C1 O2 103(3) . 3_565
O3 C1 C2 117(3) . .
C3 C2 C1 124(3) . .
C7 C2 C1 122(3) . .
C7 C2 C3 114(4) . .
C2 C3 C4 126(4) . .
C5 C4 C3 121(4) . .
C4 C5 C6 119(3) . .
C4 C5 C8 123(3) . .
C6 C5 C8 118(3) . .
C5 C6 C7 114(3) . .
C2 C7 C6 126(4) . .
C9 C8 C5 128(3) . .
C9 C8 C10 117(3) . .
C10 C8 C5 114(3) . .
C8 C9 C10 121(3) . 10_666
C8 C9 C15 119(3) . 10_666
C15 C9 C10 119(3) 10_666 10_666
C8 C10 C9 120(3) . 10_666
C11 C10 C8 121(3) . .
C11 C10 C9 119(3) . 10_666
C10 C11 C12 119(3) . .
O4 C12 C14 115(3) . .
C11 C12 O4 123(3) . .
C11 C12 C14 122(3) . .
O5 C14 C12 114(3) . .
C15 C14 O5 125(3) . .
C15 C14 C12 120(3) . .
C14 C15 C9 120(3) . 10_666

loop_
_geom_bond_atom_site_label_1
_geom_bond_atom_site_label_2
_geom_bond_distance
_geom_bond_site_symmetry_2
Zn1 Zn1 2.229(9) 14_454
Zn1 Zn1 2.229(9) 15_554
Zn1 Zn2 2.268(11) .
Zn1 O1 1.943(7) .
Zn1 O2 2.46(2) .
Zn1 O3 2.04(2) .
Zn1 O3 2.43(2) 15_554
Zn2 Zn1 2.268(10) 3_565
Zn2 Zn1 2.268(10) 2_665
Zn2 O1 1.961(13) .
Zn2 O2 1.97(2) 3_565
Zn2 O2 1.97(2) 2_665
Zn2 O2 1.97(2) .
O1 Zn1 1.942(7) 14_454
O1 Zn1 1.943(7) 3_565
O1 Zn1 1.943(7) 13_564
O1 Zn1 1.943(7) 15_554
O1 Zn1 1.943(7) 2_665
O1 Zn2 1.961(13) 13_564
O2 C1 1.19(4) 2_665
O3 Zn1 2.43(2) 14_454
O3 C1 1.15(4) .
O4 C12 1.42(4) .
O4 C13 1.44(3) .
O5 C14 1.38(4) .
O5 C16 1.40(4) .
C1 O2 1.19(4) 3_565
C1 C2 1.55(4) .
C2 C3 1.32(5) .
C2 C7 1.25(4) .
C3 C4 1.35(5) .
C4 C5 1.28(4) .
C5 C6 1.40(4) .
C5 C8 1.48(4) .
C6 C7 1.44(4) .
C8 C9 1.40(5) .
C8 C10 1.45(4) .
C9 C10 1.46(4) 10_666
C9 C15 1.45(5) 10_666
C10 C9 1.46(4) 10_666
C10 C11 1.38(5) .
C11 C12 1.39(4) .
C12 C14 1.44(4) .
C14 C15 1.29(4) .
C15 C9 1.45(5) 10_666
